data_2312580
loop_
_publ_author_name
'Van Der Sluys, William G.'

_publ_section_title
;
 Concerning the structures of Lewis base adducts of titanium(IV)
 hexafluoroisopropoxide.
;
_journal_coeditor_code SON3002
_journal_issue 9
_journal_name_full 'Acta crystallographica. Section C, Structural chemistry'
_journal_paper_doi 10.1107/S2053229624006843
_journal_volume 80
_journal_year 2024
_chemical_formula_iupac '[Ti (C3 H F6 O1)3 Cl (C4 H8 O1)2]'
_chemical_formula_moiety 'C17 H19 Cl F18 O5 Ti'
_chemical_formula_sum 'C17 H19 Cl F18 O5 Ti'
_chemical_formula_weight 728.67
_chemical_name_systematic Chloridotris(hexafluoroisopropoxido-\k<i>O</i>)bis(tetrahydrofuran-\k<i>O</i>)titanium(IV)
_space_group_crystal_system monoclinic
_space_group_IT_number 14
_space_group_name_Hall '-P 2ybc'
_space_group_name_H-M_alt 'P 1 21/c 1'
_atom_sites_solution_hydrogens geom
_atom_sites_solution_primary dual
_atom_sites_solution_secondary difmap
_audit_creation_method SHELXL-2018/1
_cell_angle_alpha 90
_cell_angle_beta 108.450(3)
_cell_angle_gamma 90
_cell_formula_units_Z 4
_cell_length_a 14.050(4)
_cell_length_b 10.701(3)
_cell_length_c 18.692(5)
_cell_measurement_reflns_used 9958
_cell_measurement_temperature 100(2)
_cell_measurement_theta_max 24.29
_cell_measurement_theta_min 2.22
_cell_volume 2665.9(13)
_computing_cell_refinement
;
SAINT (Bruker, 2007)
;
_computing_data_collection
;
APEX2 (Bruker, 2007)
;
_computing_data_reduction
;
SAINT (Bruker, 2007)
;
_computing_molecular_graphics
;
Mercury (Macrae <i>et al.</i>,  2020)
;
_computing_publication_material
;
SHELXL2018 (Sheldrick, 2015<i>b</i>
;
_computing_structure_refinement
;
SHELXL2018 (Sheldrick, 2015<i>b</i>)
;
_computing_structure_solution
;
SHELXT (Sheldrick, 2015<i>a</i>)
;
_diffrn_ambient_temperature 100(2)
_diffrn_measured_fraction_theta_full 0.996
_diffrn_measured_fraction_theta_max 0.983
_diffrn_measurement_device_type 'Bruker APEX CCD'
_diffrn_measurement_method '\f and \w scans'
_diffrn_radiation_type MoK\a
_diffrn_radiation_wavelength 0.71073
_diffrn_reflns_av_R_equivalents 0.0582
_diffrn_reflns_av_unetI/netI 0.0335
_diffrn_reflns_limit_h_max 16
_diffrn_reflns_limit_h_min -16
_diffrn_reflns_limit_k_max 13
_diffrn_reflns_limit_k_min 0
_diffrn_reflns_limit_l_max 22
_diffrn_reflns_limit_l_min 0
_diffrn_reflns_number 67346
_diffrn_reflns_theta_full 25.242
_diffrn_reflns_theta_max 25.677
_diffrn_reflns_theta_min 2.223
_exptl_absorpt_coefficient_mu 0.575
_exptl_absorpt_correction_T_max 0.904
_exptl_absorpt_correction_T_min 0.864
_exptl_absorpt_correction_type multi-scan
_exptl_absorpt_process_details
;
[TWINABS (Sheldrick, 2015<i>c</i>) and
SADABS (Krause <i>et al.</i> (2015)]
;
_exptl_crystal_colour colourless
_exptl_crystal_density_diffrn 1.816
_exptl_crystal_description block
_exptl_crystal_F_000 1448
_exptl_crystal_size_max 0.262
_exptl_crystal_size_mid 0.182
_exptl_crystal_size_min 0.180
_refine_diff_density_max 0.564
_refine_diff_density_min -0.707
_refine_ls_extinction_method none
_refine_ls_goodness_of_fit_ref 0.984
_refine_ls_hydrogen_treatment constr
_refine_ls_matrix_type full
_refine_ls_number_parameters 379
_refine_ls_number_reflns 4968
_refine_ls_number_restraints 0
_refine_ls_restrained_S_all 0.984
_refine_ls_R_factor_all 0.0551
_refine_ls_R_factor_gt 0.0420
_refine_ls_shift/su_max 0.001
_refine_ls_shift/su_mean 0.000
_refine_ls_structure_factor_coef Fsqd
_refine_ls_weighting_details 'w=1/[\s^2^(Fo^2^)+(0.0900P)^2^+0.4000P] where P=(Fo^2^+2Fc^2^)/3'
_refine_ls_weighting_scheme calc
_refine_ls_wR_factor_gt 0.1162
_refine_ls_wR_factor_ref 0.1229
_reflns_number_gt 3934
_reflns_number_total 4968
_reflns_threshold_expression 'I > 2\s(I)'
_cod_data_source_file son3002.cif
_cod_data_source_block I
_cod_original_sg_symbol_H-M 'P 21/c'
_cod_database_code 2312580
_shelx_space_group_comment
;
The symmetry employed for this shelxl refinement is uniquely defined
by the following loop, which should always be used as a source of
symmetry information in preference to the above space-group names.
They are only intended as comments.
;
_shelx_estimated_absorpt_t_min 0.864
_shelx_estimated_absorpt_t_max 0.904

loop_
_space_group_symop_operation_xyz
'x, y, z'
'-x, y+1/2, -z+1/2'
'-x, -y, -z'
'x, -y-1/2, z-1/2'

loop_
_atom_site_type_symbol
_atom_site_label
_atom_site_fract_x
_atom_site_fract_y
_atom_site_fract_z
_atom_site_U_iso_or_equiv
_atom_site_adp_type
_atom_site_calc_flag
_atom_site_occupancy
_atom_site_disorder_assembly
_atom_site_disorder_group
Ti Ti1 0.23757(3) 0.27877(4) 0.52659(2) 0.01242(14) Uani d 1 . .
Cl Cl1 0.08372(4) 0.29034(6) 0.54994(3) 0.01954(17) Uani d 1 . .
F F1 0.00839(14) 0.35382(17) 0.35953(10) 0.0471(5) Uani d 1 . .
F F2 -0.04629(13) 0.20602(18) 0.27930(10) 0.0453(5) Uani d 1 . .
F F3 0.09556(14) 0.29234(17) 0.29047(10) 0.0440(5) Uani d 1 . .
F F4 0.01723(15) -0.03175(17) 0.33302(11) 0.0519(5) Uani d 1 . .
F F5 0.13441(15) 0.04539(17) 0.29625(10) 0.0468(5) Uani d 1 . .
F F6 0.17015(15) -0.03587(15) 0.40541(10) 0.0452(5) Uani d 1 . .
F F7 0.11586(12) -0.03793(16) 0.54016(10) 0.0399(4) Uani d 1 . .
F F8 0.18142(16) -0.14042(17) 0.64284(12) 0.0559(6) Uani d 1 . .
F F9 0.26588(13) -0.11180(16) 0.56607(10) 0.0388(4) Uani d 1 . .
F F10 0.30104(16) -0.0130(2) 0.76008(10) 0.0593(6) Uani d 1 . .
F F11 0.40387(12) -0.02103(17) 0.69618(9) 0.0378(4) Uani d 1 . .
F F12 0.36859(14) 0.15502(18) 0.73564(9) 0.0432(5) Uani d 1 . .
F F13 0.35957(13) 0.19588(17) 0.37698(9) 0.0366(4) Uani d 1 . .
F F14 0.50952(14) 0.12417(18) 0.42146(10) 0.0458(5) Uani d 1 . .
F F15 0.48170(14) 0.32223(16) 0.42168(10) 0.0411(5) Uani d 1 . .
F F16 0.59612(12) 0.12469(18) 0.57080(10) 0.0455(5) Uani d 1 . .
F F17 0.57008(12) 0.32210(17) 0.57630(10) 0.0419(5) Uani d 1 . .
F F18 0.51019(12) 0.19529(17) 0.63939(9) 0.0371(4) Uani d 1 . .
O O1 0.17872(12) 0.20501(15) 0.43429(9) 0.0173(4) Uani d 1 . .
O O2 0.27198(12) 0.13877(15) 0.58666(9) 0.0166(4) Uani d 1 . .
O O3 0.36457(12) 0.29014(15) 0.51504(9) 0.0151(4) Uani d 1 . .
O O4 0.21035(12) 0.45446(15) 0.47342(9) 0.0159(4) Uani d 1 . .
O O5 0.29344(12) 0.40218(15) 0.62214(9) 0.0171(4) Uani d 1 . .
C C1 0.0363(2) 0.2527(3) 0.32909(16) 0.0317(7) Uani d 1 . .
C C2 0.08771(19) 0.1580(2) 0.39018(14) 0.0202(6) Uani d 1 . .
H H2 0.044296 0.144049 0.422740 0.024 Uiso calc 1 . .
C C3 0.1030(2) 0.0337(3) 0.35594(15) 0.0288(6) Uani d 1 . .
C C4 0.2017(2) -0.0576(3) 0.59623(17) 0.0303(7) Uani d 1 . .
C C5 0.24189(19) 0.0646(2) 0.63554(14) 0.0199(5) Uani d 1 . .
H H5 0.186717 0.108028 0.648787 0.024 Uiso calc 1 . .
C C6 0.3300(2) 0.0457(3) 0.70725(15) 0.0313(7) Uani d 1 . .
C C7 0.4460(2) 0.2102(3) 0.43168(16) 0.0273(6) Uani d 1 . .
C C8 0.43050(18) 0.1979(2) 0.50863(14) 0.0175(5) Uani d 1 . .
H H8 0.400039 0.114424 0.511673 0.021 Uiso calc 1 . .
C C9 0.5278(2) 0.2099(3) 0.57390(16) 0.0268(6) Uani d 1 . .
C C10 0.24761(19) 0.4840(2) 0.41010(13) 0.0188(5) Uani d 1 . .
H H10A 0.236777 0.412906 0.374522 0.023 Uiso calc 1 . .
H H10B 0.320045 0.504382 0.428445 0.023 Uiso calc 1 . .
C C11 0.1864(2) 0.5961(3) 0.37291(15) 0.0265(6) Uani d 1 . .
H H11A 0.224154 0.649274 0.347877 0.032 Uiso calc 1 . .
H H11B 0.122329 0.570331 0.335365 0.032 Uiso calc 1 . .
C C12 0.1688(2) 0.6630(2) 0.43848(17) 0.0300(7) Uani d 1 . .
H H12A 0.111163 0.720959 0.421247 0.036 Uiso calc 1 . .
H H12B 0.229079 0.710321 0.467785 0.036 Uiso calc 1 . .
C C13 0.14695(19) 0.5575(2) 0.48432(15) 0.0216(6) Uani d 1 . .
H H13A 0.165042 0.580831 0.538235 0.026 Uiso calc 1 . .
H H13B 0.075085 0.534296 0.465743 0.026 Uiso calc 1 . .
C C14 0.2531(2) 0.4263(2) 0.68441(14) 0.0231(6) Uani d 1 . .
H H14A 0.249614 0.348035 0.711704 0.028 Uiso calc 1 . .
H H14B 0.185126 0.463146 0.665311 0.028 Uiso calc 1 . .
C C15 0.3259(2) 0.5172(3) 0.73536(15) 0.0318(7) Uani d 1 . .
H H15A 0.380907 0.472747 0.773328 0.038 Uiso calc 1 . .
H H15B 0.291513 0.572981 0.761594 0.038 Uiso calc 1 . .
C C16 0.3651(2) 0.5899(2) 0.68097(15) 0.0251(6) Uani d 1 . .
H H16A 0.316295 0.653889 0.653447 0.030 Uiso calc 1 . .
H H16B 0.429902 0.630870 0.707385 0.030 Uiso calc 1 . .
C C17 0.3776(2) 0.4884(2) 0.62865(15) 0.0232(6) Uani d 1 . .
H H17A 0.373852 0.523353 0.578781 0.028 Uiso calc 1 . .
H H17B 0.442781 0.445263 0.650081 0.028 Uiso calc 1 . .

loop_
_atom_site_aniso_label
_atom_site_aniso_U_11
_atom_site_aniso_U_22
_atom_site_aniso_U_33
_atom_site_aniso_U_12
_atom_site_aniso_U_13
_atom_site_aniso_U_23
Ti1 0.0111(2) 0.0140(2) 0.0132(2) -0.00076(17) 0.00517(17) -0.00024(16)
Cl1 0.0143(3) 0.0214(3) 0.0259(3) 0.0006(2) 0.0107(2) 0.0000(2)
F1 0.0429(11) 0.0381(11) 0.0425(11) 0.0130(9) -0.0119(8) -0.0046(8)
F2 0.0299(10) 0.0628(13) 0.0295(10) -0.0096(9) -0.0101(8) -0.0069(8)
F3 0.0456(11) 0.0488(11) 0.0298(10) -0.0120(9) 0.0006(8) 0.0149(8)
F4 0.0522(12) 0.0423(11) 0.0631(13) -0.0302(9) 0.0209(10) -0.0288(10)
F5 0.0657(13) 0.0502(11) 0.0363(10) -0.0055(10) 0.0330(10) -0.0131(8)
F6 0.0642(13) 0.0223(9) 0.0449(11) 0.0018(9) 0.0112(10) -0.0043(8)
F7 0.0256(9) 0.0321(9) 0.0574(12) -0.0083(7) 0.0067(8) -0.0050(8)
F8 0.0612(14) 0.0343(11) 0.0819(15) -0.0082(9) 0.0363(12) 0.0256(10)
F9 0.0375(10) 0.0265(9) 0.0547(11) 0.0036(8) 0.0179(9) -0.0098(8)
F10 0.0682(14) 0.0882(16) 0.0290(10) 0.0156(12) 0.0262(10) 0.0328(10)
F11 0.0312(9) 0.0471(10) 0.0331(9) 0.0189(8) 0.0075(7) 0.0064(8)
F12 0.0429(11) 0.0536(12) 0.0249(9) 0.0086(9) -0.0010(8) -0.0104(8)
F13 0.0334(10) 0.0552(11) 0.0233(9) 0.0023(8) 0.0119(7) -0.0096(7)
F14 0.0409(11) 0.0554(12) 0.0523(11) 0.0145(9) 0.0308(9) -0.0093(9)
F15 0.0510(11) 0.0441(10) 0.0401(10) -0.0119(9) 0.0312(9) 0.0063(8)
F16 0.0226(9) 0.0588(12) 0.0538(11) 0.0240(9) 0.0105(8) 0.0113(9)
F17 0.0224(9) 0.0459(11) 0.0508(11) -0.0150(8) 0.0020(8) 0.0025(8)
F18 0.0258(9) 0.0573(11) 0.0252(9) 0.0060(8) 0.0038(7) 0.0129(8)
O1 0.0151(9) 0.0205(9) 0.0149(9) -0.0023(7) 0.0026(7) -0.0015(7)
O2 0.0160(9) 0.0189(9) 0.0182(9) -0.0005(7) 0.0100(7) 0.0025(7)
O3 0.0145(9) 0.0159(9) 0.0154(9) 0.0019(7) 0.0055(7) 0.0002(6)
O4 0.0179(9) 0.0159(9) 0.0165(9) 0.0024(7) 0.0089(7) 0.0015(7)
O5 0.0179(9) 0.0212(9) 0.0150(8) -0.0067(7) 0.0089(7) -0.0047(7)
C1 0.0273(16) 0.0362(16) 0.0238(15) -0.0039(13) -0.0030(12) -0.0035(13)
C2 0.0185(13) 0.0249(14) 0.0170(13) -0.0078(11) 0.0051(10) -0.0052(10)
C3 0.0326(16) 0.0287(15) 0.0253(15) -0.0100(13) 0.0093(12) -0.0051(12)
C4 0.0306(16) 0.0211(14) 0.0435(17) -0.0014(12) 0.0180(14) 0.0070(12)
C5 0.0215(13) 0.0213(13) 0.0224(13) 0.0044(11) 0.0147(11) 0.0066(10)
C6 0.0379(17) 0.0380(17) 0.0222(14) 0.0124(14) 0.0156(13) 0.0098(13)
C7 0.0248(15) 0.0317(16) 0.0315(16) 0.0007(12) 0.0176(13) -0.0045(12)
C8 0.0142(12) 0.0157(12) 0.0255(14) 0.0006(10) 0.0106(10) 0.0026(10)
C9 0.0193(14) 0.0307(16) 0.0317(16) 0.0046(12) 0.0099(12) 0.0060(12)
C10 0.0212(13) 0.0208(13) 0.0183(13) -0.0003(11) 0.0115(10) 0.0060(10)
C11 0.0253(15) 0.0259(14) 0.0288(15) 0.0022(12) 0.0092(12) 0.0108(11)
C12 0.0298(16) 0.0181(14) 0.0465(18) 0.0029(12) 0.0184(14) 0.0063(12)
C13 0.0228(14) 0.0155(13) 0.0301(14) 0.0068(11) 0.0133(11) 0.0009(10)
C14 0.0289(15) 0.0278(14) 0.0179(13) -0.0037(12) 0.0150(11) -0.0047(11)
C15 0.0375(17) 0.0373(17) 0.0227(14) -0.0121(14) 0.0123(13) -0.0117(12)
C16 0.0271(15) 0.0220(14) 0.0247(14) -0.0065(12) 0.0059(11) -0.0053(11)
C17 0.0223(14) 0.0260(14) 0.0235(14) -0.0113(11) 0.0106(11) -0.0058(11)

loop_
_atom_type_symbol
_atom_type_description
_atom_type_scat_dispersion_real
_atom_type_scat_dispersion_imag
_atom_type_scat_source
C C 0.0033 0.0016 'International Tables Vol C Tables 4.2.6.8 and 6.1.1.4'
H H 0.0000 0.0000 'International Tables Vol C Tables 4.2.6.8 and 6.1.1.4'
O O 0.0106 0.0060 'International Tables Vol C Tables 4.2.6.8 and 6.1.1.4'
F F 0.0171 0.0103 'International Tables Vol C Tables 4.2.6.8 and 6.1.1.4'
Cl Cl 0.1484 0.1585 'International Tables Vol C Tables 4.2.6.8 and 6.1.1.4'
Ti Ti 0.2776 0.4457 'International Tables Vol C Tables 4.2.6.8 and 6.1.1.4'

loop_
_geom_angle_atom_site_label_1
_geom_angle_atom_site_label_2
_geom_angle_atom_site_label_3
_geom_angle_site_symmetry_1
_geom_angle_site_symmetry_3
_geom_angle
_geom_angle_publ_flag
O1 Ti1 O2 . . 100.14(8) y
O1 Ti1 O3 . . 94.69(7) y
O2 Ti1 O3 . . 92.72(7) y
O1 Ti1 O4 . . 88.84(7) y
O2 Ti1 O4 . . 170.98(7) y
O3 Ti1 O4 . . 85.68(7) y
O1 Ti1 O5 . . 167.56(7) y
O2 Ti1 O5 . . 92.10(7) y
O3 Ti1 O5 . . 86.87(7) y
O4 Ti1 O5 . . 78.95(6) y
O1 Ti1 Cl1 . . 91.72(6) y
O2 Ti1 Cl1 . . 90.52(5) y
O3 Ti1 Cl1 . . 172.19(6) y
O4 Ti1 Cl1 . . 90.02(5) y
O5 Ti1 Cl1 . . 85.92(5) y
C2 O1 Ti1 . . 140.75(15) y
C5 O2 Ti1 . . 142.97(15) y
C8 O3 Ti1 . . 130.80(15) y
C13 O4 C10 . . 109.58(17) ?
C13 O4 Ti1 . . 129.17(14) y
C10 O4 Ti1 . . 120.92(13) y
C14 O5 C17 . . 108.95(17) ?
C14 O5 Ti1 . . 129.22(14) y
C17 O5 Ti1 . . 121.54(13) y
F3 C1 F2 . . 107.2(2) ?
F3 C1 F1 . . 106.9(2) ?
F2 C1 F1 . . 107.0(2) ?
F3 C1 C2 . . 112.9(2) ?
F2 C1 C2 . . 112.0(2) ?
F1 C1 C2 . . 110.6(2) ?
O1 C2 C3 . . 110.1(2) ?
O1 C2 C1 . . 109.6(2) ?
C3 C2 C1 . . 111.2(2) ?
O1 C2 H2 . . 108.6 ?
C3 C2 H2 . . 108.6 ?
C1 C2 H2 . . 108.6 ?
F6 C3 F5 . . 106.6(2) ?
F6 C3 F4 . . 107.4(2) ?
F5 C3 F4 . . 106.5(2) ?
F6 C3 C2 . . 111.3(2) ?
F5 C3 C2 . . 113.5(2) ?
F4 C3 C2 . . 111.1(2) ?
F9 C4 F8 . . 107.4(2) ?
F9 C4 F7 . . 107.4(2) ?
F8 C4 F7 . . 106.8(2) ?
F9 C4 C5 . . 112.3(2) ?
F8 C4 C5 . . 112.3(2) ?
F7 C4 C5 . . 110.3(2) ?
O2 C5 C4 . . 108.8(2) ?
O2 C5 C6 . . 109.0(2) ?
C4 C5 C6 . . 112.7(2) ?
O2 C5 H5 . . 108.8 ?
C4 C5 H5 . . 108.8 ?
C6 C5 H5 . . 108.8 ?
F12 C6 F11 . . 107.2(2) ?
F12 C6 F10 . . 107.5(2) ?
F11 C6 F10 . . 107.3(2) ?
F12 C6 C5 . . 110.5(2) ?
F11 C6 C5 . . 113.0(2) ?
F10 C6 C5 . . 111.1(2) ?
F13 C7 F15 . . 106.8(2) ?
F13 C7 F14 . . 107.5(2) ?
F15 C7 F14 . . 107.5(2) ?
F13 C7 C8 . . 110.3(2) ?
F15 C7 C8 . . 112.4(2) ?
F14 C7 C8 . . 112.1(2) ?
O3 C8 C9 . . 109.0(2) ?
O3 C8 C7 . . 108.6(2) ?
C9 C8 C7 . . 112.8(2) ?
O3 C8 H8 . . 108.8 ?
C9 C8 H8 . . 108.8 ?
C7 C8 H8 . . 108.8 ?
F18 C9 F17 . . 106.6(2) ?
F18 C9 F16 . . 107.7(2) ?
F17 C9 F16 . . 107.3(2) ?
F18 C9 C8 . . 110.2(2) ?
F17 C9 C8 . . 112.3(2) ?
F16 C9 C8 . . 112.5(2) ?
O4 C10 C11 . . 104.20(19) ?
O4 C10 H10A . . 110.9 ?
C11 C10 H10A . . 110.9 ?
O4 C10 H10B . . 110.9 ?
C11 C10 H10B . . 110.9 ?
H10A C10 H10B . . 108.9 ?
C12 C11 C10 . . 102.6(2) ?
C12 C11 H11A . . 111.2 ?
C10 C11 H11A . . 111.2 ?
C12 C11 H11B . . 111.2 ?
C10 C11 H11B . . 111.2 ?
H11A C11 H11B . . 109.2 ?
C11 C12 C13 . . 102.9(2) ?
C11 C12 H12A . . 111.2 ?
C13 C12 H12A . . 111.2 ?
C11 C12 H12B . . 111.2 ?
C13 C12 H12B . . 111.2 ?
H12A C12 H12B . . 109.1 ?
O4 C13 C12 . . 104.0(2) ?
O4 C13 H13A . . 111.0 ?
C12 C13 H13A . . 111.0 ?
O4 C13 H13B . . 111.0 ?
C12 C13 H13B . . 111.0 ?
H13A C13 H13B . . 109.0 ?
O5 C14 C15 . . 105.0(2) ?
O5 C14 H14A . . 110.7 ?
C15 C14 H14A . . 110.7 ?
O5 C14 H14B . . 110.7 ?
C15 C14 H14B . . 110.7 ?
H14A C14 H14B . . 108.8 ?
C14 C15 C16 . . 103.0(2) ?
C14 C15 H15A . . 111.2 ?
C16 C15 H15A . . 111.2 ?
C14 C15 H15B . . 111.2 ?
C16 C15 H15B . . 111.2 ?
H15A C15 H15B . . 109.1 ?
C17 C16 C15 . . 101.9(2) ?
C17 C16 H16A . . 111.4 ?
C15 C16 H16A . . 111.4 ?
C17 C16 H16B . . 111.4 ?
C15 C16 H16B . . 111.4 ?
H16A C16 H16B . . 109.2 ?
O5 C17 C16 . . 104.4(2) ?
O5 C17 H17A . . 110.9 ?
C16 C17 H17A . . 110.9 ?
O5 C17 H17B . . 110.9 ?
C16 C17 H17B . . 110.9 ?
H17A C17 H17B . . 108.9 ?

loop_
_geom_bond_atom_site_label_1
_geom_bond_atom_site_label_2
_geom_bond_site_symmetry_2
_geom_bond_distance
_geom_bond_publ_flag
Ti1 O1 . 1.8386(17) y
Ti1 O2 . 1.8426(17) y
Ti1 O3 . 1.8679(17) y
Ti1 O4 . 2.1043(17) y
Ti1 O5 . 2.1593(17) y
Ti1 Cl1 . 2.3399(9) y
F1 C1 . 1.338(3) ?
F2 C1 . 1.334(3) ?
F3 C1 . 1.332(4) ?
F4 C3 . 1.341(3) ?
F5 C3 . 1.330(3) ?
F6 C3 . 1.322(3) ?
F7 C4 . 1.341(3) ?
F8 C4 . 1.335(3) ?
F9 C4 . 1.338(3) ?
F10 C6 . 1.338(3) ?
F11 C6 . 1.329(3) ?
F12 C6 . 1.327(4) ?
F13 C7 . 1.326(3) ?
F14 C7 . 1.337(3) ?
F15 C7 . 1.335(3) ?
F16 C9 . 1.338(3) ?
F17 C9 . 1.334(3) ?
F18 C9 . 1.333(3) ?
O1 C2 . 1.379(3) ?
O2 C5 . 1.374(3) ?
O3 C8 . 1.384(3) ?
O4 C13 . 1.472(3) ?
O4 C10 . 1.472(3) ?
O5 C14 . 1.469(3) ?
O5 C17 . 1.475(3) ?
C1 C2 . 1.526(4) ?
C2 C3 . 1.521(4) ?
C2 H2 . 1.0000 ?
C4 C5 . 1.518(4) ?
C5 C6 . 1.523(4) ?
C5 H5 . 1.0000 ?
C7 C8 . 1.527(4) ?
C8 C9 . 1.523(4) ?
C8 H8 . 1.0000 ?
C10 C11 . 1.511(4) ?
C10 H10A . 0.9900 ?
C10 H10B . 0.9900 ?
C11 C12 . 1.506(4) ?
C11 H11A . 0.9900 ?
C11 H11B . 0.9900 ?
C12 C13 . 1.506(4) ?
C12 H12A . 0.9900 ?
C12 H12B . 0.9900 ?
C13 H13A . 0.9900 ?
C13 H13B . 0.9900 ?
C14 C15 . 1.511(4) ?
C14 H14A . 0.9900 ?
C14 H14B . 0.9900 ?
C15 C16 . 1.515(4) ?
C15 H15A . 0.9900 ?
C15 H15B . 0.9900 ?
C16 C17 . 1.509(4) ?
C16 H16A . 0.9900 ?
C16 H16B . 0.9900 ?
C17 H17A . 0.9900 ?
C17 H17B . 0.9900 ?

loop_
_geom_hbond_atom_site_label_D
_geom_hbond_atom_site_label_H
_geom_hbond_atom_site_label_A
_geom_hbond_site_symmetry_A
_geom_hbond_distance_DH
_geom_hbond_distance_HA
_geom_hbond_distance_DA
_geom_hbond_angle_DHA
_geom_hbond_publ_flag
C2 H2 Cl1 . 1.00 2.75 3.321(3) 116.5 yes
C5 H5 Cl1 . 1.00 2.76 3.329(3) 116.5 yes
C10 H10A F3 . 0.99 2.47 3.278(3) 138.7 yes
C10 H10B F17 3_666 0.99 2.43 3.243(3) 138.6 yes
C11 H11B F2 2 0.99 2.53 3.132(3) 119.1 yes
C12 H12A Cl1 3_566 0.99 2.96 3.657(3) 128.7 yes
C12 H12B F9 1_565 0.99 2.58 3.361(3) 135.6 yes
C13 H13B Cl1 3_566 0.99 2.86 3.500(3) 123.2 yes
C14 H14A F12 . 0.99 2.61 3.315(3) 128.7 yes
C17 H17A F15 3_666 0.99 2.62 3.174(3) 115.5 yes
C17 H17A O4 . 0.99 2.61 3.124(3) 112.0 yes

loop_
_geom_torsion_atom_site_label_1
_geom_torsion_atom_site_label_2
_geom_torsion_atom_site_label_3
_geom_torsion_atom_site_label_4
_geom_torsion_site_symmetry_1
_geom_torsion_site_symmetry_2
_geom_torsion_site_symmetry_3
_geom_torsion_site_symmetry_4
_geom_torsion
_geom_torsion_publ_flag
O2 Ti1 O1 C2 . . . . 85.1(2) ?
O3 Ti1 O1 C2 . . . . 178.7(2) ?
O4 Ti1 O1 C2 . . . . -95.8(2) ?
O5 Ti1 O1 C2 . . . . -84.6(4) ?
Cl1 Ti1 O1 C2 . . . . -5.8(2) ?
O1 Ti1 O2 C5 . . . . -99.1(3) ?
O3 Ti1 O2 C5 . . . . 165.7(3) ?
O5 Ti1 O2 C5 . . . . 78.7(3) ?
Cl1 Ti1 O2 C5 . . . . -7.2(3) ?
O1 Ti1 O3 C8 . . . . -64.4(2) ?
O2 Ti1 O3 C8 . . . . 36.0(2) ?
O4 Ti1 O3 C8 . . . . -152.9(2) ?
O5 Ti1 O3 C8 . . . . 128.0(2) ?
Ti1 O1 C2 C3 . . . . -135.4(2) ?
Ti1 O1 C2 C1 . . . . 102.0(3) ?
F3 C1 C2 O1 . . . . 51.3(3) ?
F2 C1 C2 O1 . . . . 172.5(2) ?
F1 C1 C2 O1 . . . . -68.3(3) ?
F3 C1 C2 C3 . . . . -70.6(3) ?
F2 C1 C2 C3 . . . . 50.5(3) ?
F1 C1 C2 C3 . . . . 169.7(2) ?
O1 C2 C3 F6 . . . . 41.1(3) ?
C1 C2 C3 F6 . . . . 162.8(2) ?
O1 C2 C3 F5 . . . . -79.2(3) ?
C1 C2 C3 F5 . . . . 42.4(3) ?
O1 C2 C3 F4 . . . . 160.8(2) ?
C1 C2 C3 F4 . . . . -77.6(3) ?
Ti1 O2 C5 C4 . . . . 106.6(3) ?
Ti1 O2 C5 C6 . . . . -130.1(2) ?
F9 C4 C5 O2 . . . . 51.7(3) ?
F8 C4 C5 O2 . . . . 172.9(2) ?
F7 C4 C5 O2 . . . . -68.0(3) ?
F9 C4 C5 C6 . . . . -69.3(3) ?
F8 C4 C5 C6 . . . . 51.9(3) ?
F7 C4 C5 C6 . . . . 171.0(2) ?
O2 C5 C6 F12 . . . . 53.2(3) ?
C4 C5 C6 F12 . . . . 174.1(2) ?
O2 C5 C6 F11 . . . . -67.0(3) ?
C4 C5 C6 F11 . . . . 53.9(3) ?
O2 C5 C6 F10 . . . . 172.4(2) ?
C4 C5 C6 F10 . . . . -66.8(3) ?
Ti1 O3 C8 C9 . . . . -119.1(2) ?
Ti1 O3 C8 C7 . . . . 117.6(2) ?
F13 C7 C8 O3 . . . . -60.6(3) ?
F15 C7 C8 O3 . . . . 58.5(3) ?
F14 C7 C8 O3 . . . . 179.7(2) ?
F13 C7 C8 C9 . . . . 178.4(2) ?
F15 C7 C8 C9 . . . . -62.5(3) ?
F14 C7 C8 C9 . . . . 58.7(3) ?
O3 C8 C9 F18 . . . . 60.8(3) ?
C7 C8 C9 F18 . . . . -178.4(2) ?
O3 C8 C9 F17 . . . . -57.8(3) ?
C7 C8 C9 F17 . . . . 62.9(3) ?
O3 C8 C9 F16 . . . . -179.0(2) ?
C7 C8 C9 F16 . . . . -58.2(3) ?
C13 O4 C10 C11 . . . . -11.7(3) ?
Ti1 O4 C10 C11 . . . . 162.37(15) ?
O4 C10 C11 C12 . . . . 32.5(3) ?
C10 C11 C12 C13 . . . . -41.1(3) ?
C10 O4 C13 C12 . . . . -13.9(3) ?
Ti1 O4 C13 C12 . . . . 172.74(16) ?
C11 C12 C13 O4 . . . . 33.9(3) ?
C17 O5 C14 C15 . . . . -8.2(3) ?
Ti1 O5 C14 C15 . . . . 177.99(17) ?
O5 C14 C15 C16 . . . . 30.3(3) ?
C14 C15 C16 C17 . . . . -40.6(3) ?
C14 O5 C17 C16 . . . . -17.4(3) ?
Ti1 O5 C17 C16 . . . . 157.00(16) ?
C15 C16 C17 O5 . . . . 35.7(3) ?
